data_7126690
loop_
_publ_author_name
'Lai, Po-Ni'
'Yoon, Sungwon'
'Teets, Thomas S.'

_publ_section_title
;
 Efficient near-infrared luminescence from bis-cyclometalated iridium(iii)
 complexes with rigid quinoline-derived ancillary ligands.
;
_journal_issue 62
_journal_name_full 'Chemical communications (Cambridge, England)'
_journal_page_first 8754
_journal_page_last 8757
_journal_paper_doi 10.1039/d0cc02745f
_journal_volume 56
_journal_year 2020
_chemical_formula_sum 'C52 H32 Cl2 Ir N3 O S2'
_chemical_formula_weight 1042.02
_space_group_crystal_system triclinic
_space_group_IT_number 2
_space_group_name_Hall '-P 1'
_space_group_name_H-M_alt 'P -1'
_atom_sites_solution_hydrogens geom
_audit_creation_method SHELXL-2014/7
_audit_update_record
;
2020-04-07 deposited with the CCDC.	2020-06-12 downloaded from the CCDC.
;
_cell_angle_alpha 91.8180(10)
_cell_angle_beta 106.5500(10)
_cell_angle_gamma 94.1740(10)
_cell_formula_units_Z 2
_cell_length_a 10.9146(16)
_cell_length_b 12.9032(19)
_cell_length_c 14.947(2)
_cell_measurement_reflns_used 7963
_cell_measurement_temperature 123(2)
_cell_measurement_theta_max 22.78
_cell_measurement_theta_min 2.19
_cell_volume 2009.4(5)
_computing_cell_refinement 'Bruker SAINT'
_computing_data_collection 'Bruker APEX2'
_computing_data_reduction 'Bruker SAINT'
_computing_molecular_graphics 'Bruker SHELXTL'
_computing_publication_material 'Bruker SHELXTL'
_computing_structure_refinement 'SHELXL-2014/7 (Sheldrick, 2014)'
_computing_structure_solution 'SHELXS-97 (Sheldrick 2008)'
_diffrn_ambient_temperature 123(2)
_diffrn_measured_fraction_theta_full 0.999
_diffrn_measured_fraction_theta_max 0.996
_diffrn_measurement_device_type 'Bruker APEX-II CCD'
_diffrn_measurement_method '\f and \w scans'
_diffrn_radiation_type MoK\a
_diffrn_radiation_wavelength 0.71073
_diffrn_reflns_av_R_equivalents 0.0633
_diffrn_reflns_av_unetI/netI 0.0569
_diffrn_reflns_Laue_measured_fraction_full 0.999
_diffrn_reflns_Laue_measured_fraction_max 0.996
_diffrn_reflns_limit_h_max 14
_diffrn_reflns_limit_h_min -14
_diffrn_reflns_limit_k_max 16
_diffrn_reflns_limit_k_min -16
_diffrn_reflns_limit_l_max 19
_diffrn_reflns_limit_l_min -19
_diffrn_reflns_number 42541
_diffrn_reflns_point_group_measured_fraction_full 0.999
_diffrn_reflns_point_group_measured_fraction_max 0.996
_diffrn_reflns_theta_full 25.242
_diffrn_reflns_theta_max 27.647
_diffrn_reflns_theta_min 1.423
_exptl_absorpt_coefficient_mu 3.606
_exptl_absorpt_correction_T_max 0.7456
_exptl_absorpt_correction_T_min 0.5905
_exptl_absorpt_correction_type multi-scan
_exptl_absorpt_process_details sadabs
_exptl_crystal_colour red
_exptl_crystal_density_diffrn 1.722
_exptl_crystal_description Block
_exptl_crystal_F_000 1032
_exptl_crystal_size_max 0.270
_exptl_crystal_size_mid 0.200
_exptl_crystal_size_min 0.110
_refine_diff_density_max 2.604
_refine_diff_density_min -1.491
_refine_diff_density_rms 0.143
_refine_ls_extinction_method none
_refine_ls_goodness_of_fit_ref 1.056
_refine_ls_hydrogen_treatment constr
_refine_ls_matrix_type full
_refine_ls_number_parameters 578
_refine_ls_number_reflns 9341
_refine_ls_number_restraints 68
_refine_ls_restrained_S_all 1.069
_refine_ls_R_factor_all 0.0511
_refine_ls_R_factor_gt 0.0377
_refine_ls_shift/su_max 0.002
_refine_ls_shift/su_mean 0.000
_refine_ls_structure_factor_coef Fsqd
_refine_ls_weighting_details 'w=1/[\s^2^(Fo^2^)+(0.0402P)^2^+3.3909P] where P=(Fo^2^+2Fc^2^)/3'
_refine_ls_weighting_scheme calc
_refine_ls_wR_factor_gt 0.0860
_refine_ls_wR_factor_ref 0.0920
_reflns_Friedel_coverage 0.000
_reflns_number_gt 7865
_reflns_number_total 9341
_reflns_threshold_expression 'I > 2\s(I)'
_cod_data_source_file d0cc02745f2.cif
_cod_data_source_block 1
_cod_depositor_comments 'Adding full bibliography for 7126690--7126691.cif.'
_cod_database_code 7126690
_shelx_shelxl_version_number 2014/7
_shelx_space_group_comment
; 
The symmetry employed for this shelxl refinement is uniquely defined 
by the following loop, which should always be used as a source of 
symmetry information in preference to the above space-group names. 
They are only intended as comments. 
;
_shelx_estimated_absorpt_t_min 0.443
_shelx_estimated_absorpt_t_max 0.692

loop_
_space_group_symop_operation_xyz
'x, y, z'
'-x, -y, -z'

loop_
_atom_site_label
_atom_site_type_symbol
_atom_site_fract_x
_atom_site_fract_y
_atom_site_fract_z
_atom_site_U_iso_or_equiv
_atom_site_adp_type
_atom_site_occupancy
_atom_site_site_symmetry_order
_atom_site_calc_flag
_atom_site_refinement_flags_posn
_atom_site_refinement_flags_adp
_atom_site_refinement_flags_occupancy
_atom_site_disorder_assembly
_atom_site_disorder_group
O1 O 0.7276(3) -1.2661(2) 0.4143(2) 0.0256(7) Uani 1 1 d . . . . .
Ir1 Ir 0.62245(2) -1.27141(2) 0.26896(2) 0.01963(6) Uani 1 1 d . . . . .
S1 S 0.96332(12) -1.07406(10) 0.24238(10) 0.0301(3) Uani 1 1 d . . . . .
S2 S 0.33432(11) -1.41332(9) 0.01124(8) 0.0242(3) Uani 1 1 d . . . . .
N1 N 0.6306(4) -1.1117(3) 0.3032(3) 0.0204(8) Uani 1 1 d . . . . .
N2 N 0.6298(4) -1.4278(3) 0.2411(3) 0.0204(8) Uani 1 1 d . . . . .
N3 N 0.4777(4) -1.3263(3) 0.3339(3) 0.0243(9) Uani 1 1 d . . . . .
C11 C 0.5389(4) -1.0591(3) 0.3308(3) 0.0229(10) Uani 1 1 d . . . . .
C12 C 0.4104(5) -1.0998(4) 0.2992(3) 0.0267(11) Uani 1 1 d . . . . .
H12 H 0.3875 -1.1624 0.2609 0.032 Uiso 1 1 calc R U . . .
C13 C 0.3175(5) -1.0487(4) 0.3240(4) 0.0350(13) Uani 1 1 d . . . . .
H13 H 0.2305 -1.0764 0.3027 0.042 Uiso 1 1 calc R U . . .
C14 C 0.3496(5) -0.9568(4) 0.3801(4) 0.0368(13) Uani 1 1 d . . . . .
H14 H 0.2848 -0.9229 0.3975 0.044 Uiso 1 1 calc R U . . .
C15 C 0.4745(5) -0.9152(4) 0.4103(4) 0.0347(13) Uani 1 1 d . . . . .
H15 H 0.4955 -0.8518 0.4476 0.042 Uiso 1 1 calc R U . . .
C16 C 0.5719(5) -0.9656(4) 0.3865(3) 0.0246(10) Uani 1 1 d . . . . .
C17 C 0.7060(5) -0.9250(3) 0.4173(3) 0.0249(10) Uani 1 1 d . . . . .
C18 C 0.7516(5) -0.8422(4) 0.4858(4) 0.0313(12) Uani 1 1 d . . . . .
H18 H 0.6931 -0.8102 0.5121 0.038 Uiso 1 1 calc R U . . .
C19 C 0.8797(5) -0.8073(4) 0.5149(4) 0.0334(12) Uani 1 1 d . . . . .
H19 H 0.9094 -0.7530 0.5623 0.040 Uiso 1 1 calc R U . . .
C20 C 0.9660(5) -0.8514(4) 0.4752(4) 0.0293(11) Uani 1 1 d . . . . .
H20 H 1.0539 -0.8259 0.4940 0.035 Uiso 1 1 calc R U . . .
C21 C 0.9229(5) -0.9322(4) 0.4085(3) 0.0260(11) Uani 1 1 d . . . . .
H21 H 0.9825 -0.9621 0.3820 0.031 Uiso 1 1 calc R U . . .
C22 C 0.7933(4) -0.9718(3) 0.3784(3) 0.0220(10) Uani 1 1 d . . . . .
C23 C 0.7494(4) -1.0646(3) 0.3175(3) 0.0221(10) Uani 1 1 d . . . . .
C31 C 0.7751(4) -1.2184(3) 0.2305(3) 0.0207(9) Uani 1 1 d . . . . .
C32 C 0.8552(4) -1.2599(4) 0.1783(3) 0.0238(10) Uani 1 1 d . . . . .
C33 C 0.8411(5) -1.3559(4) 0.1287(4) 0.0295(11) Uani 1 1 d . . . . .
H33 H 0.7695 -1.4038 0.1256 0.035 Uiso 1 1 calc R U . . .
C34 C 0.9310(5) -1.3814(4) 0.0842(4) 0.0353(13) Uani 1 1 d . . . . .
H34 H 0.9214 -1.4473 0.0516 0.042 Uiso 1 1 calc R U . . .
C35 C 1.0350(5) -1.3115(5) 0.0869(4) 0.0404(14) Uani 1 1 d . . . . .
H35 H 1.0962 -1.3304 0.0565 0.048 Uiso 1 1 calc R U . . .
C36 C 1.0508(5) -1.2151(4) 0.1332(4) 0.0364(13) Uani 1 1 d . . . . .
H36 H 1.1213 -1.1669 0.1341 0.044 Uiso 1 1 calc R U . . .
C37 C 0.9610(5) -1.1902(4) 0.1783(4) 0.0282(11) Uani 1 1 d . . . . .
C38 C 0.8239(4) -1.1207(4) 0.2699(3) 0.0235(10) Uani 1 1 d . . . . .
C41 C 0.7268(4) -1.4878(4) 0.2884(3) 0.0222(10) Uani 1 1 d . . . . .
C42 C 0.8438(5) -1.4372(4) 0.3446(3) 0.0270(11) Uani 1 1 d . . . . .
H42 H 0.8531 -1.3636 0.3541 0.032 Uiso 1 1 calc R U . . .
C43 C 0.9444(5) -1.4949(4) 0.3856(4) 0.0310(11) Uani 1 1 d . . . . .
H43 H 1.0235 -1.4607 0.4225 0.037 Uiso 1 1 calc R U . . .
C44 C 0.9308(5) -1.6028(4) 0.3734(4) 0.0344(12) Uani 1 1 d . . . . .
H44 H 1.0003 -1.6419 0.4026 0.041 Uiso 1 1 calc R U . . .
C45 C 0.8183(5) -1.6527(4) 0.3196(4) 0.0327(12) Uani 1 1 d . . . . .
H45 H 0.8104 -1.7265 0.3121 0.039 Uiso 1 1 calc R U . . .
C46 C 0.7133(5) -1.5971(4) 0.2750(3) 0.0247(10) Uani 1 1 d . . . . .
C47 C 0.5937(5) -1.6474(4) 0.2148(3) 0.0256(10) Uani 1 1 d . . . . .
C48 C 0.5645(5) -1.7554(4) 0.2096(4) 0.0323(12) Uani 1 1 d . . . . .
H48 H 0.6223 -1.7978 0.2490 0.039 Uiso 1 1 calc R U . . .
C49 C 0.4532(6) -1.8003(4) 0.1482(4) 0.0387(14) Uani 1 1 d . . . . .
H49 H 0.4333 -1.8735 0.1462 0.046 Uiso 1 1 calc R U . . .
C50 C 0.3700(6) -1.7395(4) 0.0893(4) 0.0382(13) Uani 1 1 d . . . . .
H50 H 0.2966 -1.7714 0.0435 0.046 Uiso 1 1 calc R U . . .
C51 C 0.3928(5) -1.6328(4) 0.0967(4) 0.0325(12) Uani 1 1 d . . . . .
H51 H 0.3318 -1.5915 0.0590 0.039 Uiso 1 1 calc R U . . .
C52 C 0.5057(5) -1.5842(4) 0.1595(3) 0.0241(10) Uani 1 1 d . . . . .
C53 C 0.5304(4) -1.4718(3) 0.1713(3) 0.0203(9) Uani 1 1 d . . . . .
C61 C 0.5010(4) -1.2910(3) 0.1416(3) 0.0202(9) Uani 1 1 d . . . . .
C62 C 0.4284(4) -1.2241(4) 0.0749(3) 0.0217(10) Uani 1 1 d . . . . .
C63 C 0.4390(5) -1.1146(4) 0.0742(4) 0.0290(11) Uani 1 1 d . . . . .
H63 H 0.5024 -1.0746 0.1222 0.035 Uiso 1 1 calc R U . . .
C64 C 0.3574(6) -1.0661(4) 0.0038(4) 0.0373(13) Uani 1 1 d . . . . .
H64 H 0.3653 -0.9923 0.0038 0.045 Uiso 1 1 calc R U . . .
C65 C 0.2633(5) -1.1222(4) -0.0676(4) 0.0388(13) Uani 1 1 d . . . . .
H65 H 0.2072 -1.0865 -0.1150 0.047 Uiso 1 1 calc R U . . .
C66 C 0.2512(5) -1.2300(4) -0.0698(4) 0.0325(12) Uani 1 1 d . . . . .
H66 H 0.1879 -1.2690 -0.1187 0.039 Uiso 1 1 calc R U . . .
C67 C 0.3335(5) -1.2798(4) 0.0011(3) 0.0246(10) Uani 1 1 d . . . . .
C68 C 0.4612(4) -1.3950(4) 0.1149(3) 0.0207(10) Uani 1 1 d . . . . .
C71 C 0.3544(5) -1.3565(4) 0.2936(4) 0.0293(11) Uani 1 1 d . . . . .
H71 H 0.3209 -1.3515 0.2280 0.035 Uiso 1 1 calc R U . . .
C72 C 0.2718(5) -1.3952(4) 0.3438(4) 0.0345(13) Uani 1 1 d . . . . .
H72 H 0.1841 -1.4153 0.3125 0.041 Uiso 1 1 calc R U . . .
C73 C 0.3179(5) -1.4037(4) 0.4372(4) 0.0366(13) Uani 1 1 d . . . . .
H73 H 0.2627 -1.4305 0.4715 0.044 Uiso 1 1 calc R U . . .
C74 C 0.4487(5) -1.3725(4) 0.4842(4) 0.0295(11) Uani 1 1 d . . . . .
C75 C 0.5034(5) -1.3802(4) 0.5808(4) 0.0333(12) Uani 1 1 d . . . . .
H75 H 0.4531 -1.4080 0.6182 0.040 Uiso 1 1 calc R U . . .
C76 C 0.6290(6) -1.3476(5) 0.6199(4) 0.0438(15) Uani 1 1 d . . . . .
H76 H 0.6653 -1.3509 0.6854 0.053 Uiso 1 1 calc R U . . .
C77 C 0.7091(5) -1.3077(4) 0.5637(4) 0.0322(12) Uani 1 1 d . . . . .
H77 H 0.7968 -1.2858 0.5931 0.039 Uiso 1 1 calc R U . . .
C78 C 0.6599(5) -1.3012(4) 0.4688(3) 0.0257(11) Uani 1 1 d . . . . .
C79 C 0.5259(5) -1.3342(3) 0.4281(3) 0.0251(10) Uani 1 1 d . . . . .
C1S C 0.8434(17) -1.3097(13) 0.7597(17) 0.102(4) Uani 0.392(4) 1 d D U P A 1
H1S1 H 0.7705 -1.2914 0.7824 0.123 Uiso 0.392(4) 1 calc R U P A 1
H1S2 H 0.8090 -1.3389 0.6945 0.123 Uiso 0.392(4) 1 calc R U P A 1
Cl1S Cl 0.9506(5) -1.1954(3) 0.7642(3) 0.0614(15) Uani 0.392(4) 1 d D U P A 1
Cl2S Cl 0.9302(5) -1.4033(3) 0.8316(3) 0.0614(14) Uani 0.392(4) 1 d D U P A 1
Cl4S Cl 0.9098(4) -1.2913(4) 0.8256(3) 0.1009(14) Uani 0.608(4) 1 d D U P A 2
Cl3S Cl 0.8872(4) -1.0757(3) 0.9054(3) 0.0973(14) Uani 0.608(4) 1 d D U P A 2
C2S C 0.8691(14) -1.1655(7) 0.8054(8) 0.097(3) Uani 0.608(4) 1 d D U P A 2
H2S1 H 0.7783 -1.1693 0.7671 0.116 Uiso 0.608(4) 1 calc R U P A 2
H2S2 H 0.9213 -1.1347 0.7670 0.116 Uiso 0.608(4) 1 calc R U P A 2

loop_
_atom_site_aniso_label
_atom_site_aniso_U_11
_atom_site_aniso_U_22
_atom_site_aniso_U_33
_atom_site_aniso_U_23
_atom_site_aniso_U_13
_atom_site_aniso_U_12
O1 0.0200(17) 0.0268(17) 0.0274(18) -0.0041(14) 0.0042(14) -0.0017(14)
Ir1 0.01449(9) 0.02056(9) 0.02236(10) -0.00276(6) 0.00382(7) -0.00053(6)
S1 0.0192(6) 0.0285(6) 0.0424(8) -0.0020(6) 0.0106(5) -0.0032(5)
S2 0.0206(6) 0.0263(6) 0.0226(6) -0.0046(5) 0.0026(5) -0.0010(5)
N1 0.0171(19) 0.0201(18) 0.022(2) -0.0001(15) 0.0023(16) 0.0016(15)
N2 0.0179(19) 0.0209(19) 0.023(2) 0.0006(15) 0.0070(16) 0.0006(15)
N3 0.020(2) 0.027(2) 0.026(2) -0.0052(17) 0.0075(17) 0.0007(16)
C11 0.018(2) 0.022(2) 0.026(2) -0.0004(19) 0.0016(19) 0.0048(18)
C12 0.021(2) 0.028(2) 0.028(3) -0.002(2) 0.003(2) 0.001(2)
C13 0.014(2) 0.045(3) 0.045(3) -0.004(3) 0.007(2) 0.003(2)
C14 0.029(3) 0.037(3) 0.049(3) -0.007(3) 0.018(3) 0.009(2)
C15 0.029(3) 0.030(3) 0.042(3) -0.009(2) 0.007(2) 0.006(2)
C16 0.021(2) 0.026(2) 0.025(2) 0.0001(19) 0.004(2) 0.0018(19)
C17 0.025(3) 0.018(2) 0.029(3) 0.0022(19) 0.004(2) 0.0032(19)
C18 0.035(3) 0.024(2) 0.032(3) -0.002(2) 0.006(2) 0.004(2)
C19 0.034(3) 0.025(3) 0.034(3) -0.002(2) 0.001(2) -0.004(2)
C20 0.026(3) 0.021(2) 0.033(3) 0.002(2) -0.003(2) -0.003(2)
C21 0.021(2) 0.022(2) 0.030(3) 0.004(2) 0.001(2) 0.0004(19)
C22 0.020(2) 0.018(2) 0.024(2) 0.0016(18) 0.0007(19) 0.0000(18)
C23 0.018(2) 0.020(2) 0.025(2) 0.0021(18) 0.0000(19) 0.0033(18)
C31 0.019(2) 0.021(2) 0.020(2) 0.0008(18) 0.0022(18) 0.0019(18)
C32 0.019(2) 0.032(3) 0.019(2) 0.0005(19) 0.0026(19) 0.002(2)
C33 0.023(3) 0.033(3) 0.031(3) -0.005(2) 0.008(2) -0.005(2)
C34 0.028(3) 0.043(3) 0.035(3) -0.012(2) 0.012(2) -0.002(2)
C35 0.028(3) 0.057(4) 0.042(3) -0.012(3) 0.021(3) -0.002(3)
C36 0.020(3) 0.048(3) 0.039(3) -0.007(3) 0.009(2) -0.011(2)
C37 0.021(3) 0.030(3) 0.029(3) -0.005(2) 0.003(2) -0.003(2)
C38 0.015(2) 0.025(2) 0.029(3) 0.002(2) 0.0044(19) 0.0002(18)
C41 0.022(2) 0.027(2) 0.019(2) 0.0041(19) 0.0084(19) 0.0029(19)
C42 0.024(3) 0.031(3) 0.026(3) 0.002(2) 0.007(2) 0.001(2)
C43 0.025(3) 0.039(3) 0.029(3) 0.008(2) 0.008(2) 0.005(2)
C44 0.032(3) 0.035(3) 0.036(3) 0.009(2) 0.006(2) 0.014(2)
C45 0.034(3) 0.027(3) 0.035(3) 0.004(2) 0.005(2) 0.010(2)
C46 0.029(3) 0.025(2) 0.022(2) 0.0002(19) 0.009(2) 0.005(2)
C47 0.031(3) 0.027(2) 0.021(2) 0.0003(19) 0.012(2) 0.002(2)
C48 0.040(3) 0.024(2) 0.033(3) 0.002(2) 0.010(2) 0.002(2)
C49 0.051(4) 0.020(2) 0.042(3) -0.001(2) 0.011(3) -0.004(2)
C50 0.038(3) 0.032(3) 0.035(3) -0.003(2) 0.000(3) -0.008(2)
C51 0.031(3) 0.026(3) 0.037(3) -0.005(2) 0.006(2) -0.001(2)
C52 0.027(3) 0.024(2) 0.023(2) -0.0015(19) 0.011(2) 0.002(2)
C53 0.017(2) 0.025(2) 0.021(2) -0.0027(18) 0.0101(18) -0.0010(18)
C61 0.014(2) 0.023(2) 0.025(2) 0.0001(18) 0.0073(18) 0.0003(18)
C62 0.018(2) 0.028(2) 0.021(2) 0.0011(19) 0.0084(19) -0.0010(19)
C63 0.027(3) 0.028(3) 0.030(3) 0.002(2) 0.004(2) 0.002(2)
C64 0.044(3) 0.027(3) 0.037(3) 0.006(2) 0.004(3) 0.006(2)
C65 0.035(3) 0.040(3) 0.034(3) 0.007(2) -0.002(2) 0.007(3)
C66 0.028(3) 0.040(3) 0.024(3) 0.001(2) 0.001(2) 0.000(2)
C67 0.025(3) 0.028(2) 0.022(2) -0.0001(19) 0.008(2) 0.002(2)
C68 0.014(2) 0.027(2) 0.020(2) -0.0035(19) 0.0051(18) 0.0001(18)
C71 0.025(3) 0.028(3) 0.033(3) -0.010(2) 0.007(2) -0.001(2)
C72 0.026(3) 0.035(3) 0.044(3) -0.010(2) 0.014(2) -0.004(2)
C73 0.034(3) 0.030(3) 0.052(4) -0.006(2) 0.024(3) -0.003(2)
C74 0.033(3) 0.027(2) 0.033(3) -0.003(2) 0.016(2) 0.003(2)
C75 0.040(3) 0.035(3) 0.031(3) 0.000(2) 0.020(3) 0.004(2)
C76 0.048(4) 0.043(3) 0.042(3) -0.002(3) 0.016(3) 0.007(3)
C77 0.025(3) 0.036(3) 0.031(3) -0.002(2) 0.001(2) 0.006(2)
C78 0.031(3) 0.020(2) 0.027(3) -0.0027(19) 0.010(2) 0.004(2)
C79 0.028(3) 0.021(2) 0.028(3) -0.0057(19) 0.011(2) 0.0013(19)
C1S 0.089(8) 0.098(6) 0.084(7) 0.036(6) -0.027(7) -0.034(4)
Cl1S 0.060(3) 0.0393(19) 0.058(3) -0.0012(17) -0.025(2) 0.0023(18)
Cl2S 0.081(3) 0.046(2) 0.053(3) -0.0050(18) 0.017(2) -0.010(2)
Cl4S 0.049(2) 0.156(3) 0.081(3) 0.000(2) -0.0049(18) -0.001(2)
Cl3S 0.091(3) 0.116(3) 0.067(2) 0.0157(19) 0.0109(18) -0.068(2)
C2S 0.087(7) 0.112(4) 0.062(5) 0.016(4) -0.006(5) -0.070(5)

loop_
_atom_type_symbol
_atom_type_description
_atom_type_scat_dispersion_real
_atom_type_scat_dispersion_imag
_atom_type_scat_source
C C 0.0033 0.0016 'International Tables Vol C Tables 4.2.6.8 and 6.1.1.4'
H H 0.0000 0.0000 'International Tables Vol C Tables 4.2.6.8 and 6.1.1.4'
N N 0.0061 0.0033 'International Tables Vol C Tables 4.2.6.8 and 6.1.1.4'
O O 0.0106 0.0060 'International Tables Vol C Tables 4.2.6.8 and 6.1.1.4'
S S 0.1246 0.1234 'International Tables Vol C Tables 4.2.6.8 and 6.1.1.4'
Ir Ir -1.4442 7.9887 'International Tables Vol C Tables 4.2.6.8 and 6.1.1.4'
Cl Cl 0.1484 0.1585 'International Tables Vol C Tables 4.2.6.8 and 6.1.1.4'

loop_
_geom_angle_atom_site_label_1
_geom_angle_atom_site_label_2
_geom_angle_atom_site_label_3
_geom_angle
_geom_angle_site_symmetry_1
_geom_angle_site_symmetry_3
_geom_angle_publ_flag
C78 O1 Ir1 114.1(3) . . ?
C61 Ir1 C31 96.79(18) . . ?
C61 Ir1 N2 79.20(17) . . ?
C31 Ir1 N2 98.15(16) . . ?
C61 Ir1 N1 104.54(16) . . ?
C31 Ir1 N1 78.87(16) . . ?
N2 Ir1 N1 175.41(14) . . ?
C61 Ir1 O1 169.73(15) . . ?
C31 Ir1 O1 93.24(15) . . ?
N2 Ir1 O1 97.25(14) . . ?
N1 Ir1 O1 79.52(13) . . ?
C61 Ir1 N3 92.65(17) . . ?
C31 Ir1 N3 170.56(16) . . ?
N2 Ir1 N3 83.41(14) . . ?
N1 Ir1 N3 98.95(14) . . ?
O1 Ir1 N3 77.32(14) . . ?
C37 S1 C38 90.6(2) . . ?
C67 S2 C68 90.6(2) . . ?
C23 N1 C11 119.3(4) . . ?
C23 N1 Ir1 112.0(3) . . ?
C11 N1 Ir1 127.0(3) . . ?
C53 N2 C41 120.1(4) . . ?
C53 N2 Ir1 114.7(3) . . ?
C41 N2 Ir1 125.2(3) . . ?
C71 N3 C79 118.5(4) . . ?
C71 N3 Ir1 128.6(4) . . ?
C79 N3 Ir1 112.8(3) . . ?
N1 C11 C12 118.4(4) . . ?
N1 C11 C16 121.7(4) . . ?
C12 C11 C16 119.8(4) . . ?
C13 C12 C11 119.7(4) . . ?
C13 C12 H12 120.1 . . ?
C11 C12 H12 120.1 . . ?
C12 C13 C14 120.8(5) . . ?
C12 C13 H13 119.6 . . ?
C14 C13 H13 119.6 . . ?
C15 C14 C13 120.2(5) . . ?
C15 C14 H14 119.9 . . ?
C13 C14 H14 119.9 . . ?
C14 C15 C16 120.5(5) . . ?
C14 C15 H15 119.8 . . ?
C16 C15 H15 119.8 . . ?
C15 C16 C11 119.0(4) . . ?
C15 C16 C17 122.6(4) . . ?
C11 C16 C17 118.4(4) . . ?
C22 C17 C18 119.3(4) . . ?
C22 C17 C16 118.4(4) . . ?
C18 C17 C16 122.3(4) . . ?
C19 C18 C17 120.8(5) . . ?
C19 C18 H18 119.6 . . ?
C17 C18 H18 119.6 . . ?
C18 C19 C20 120.3(5) . . ?
C18 C19 H19 119.9 . . ?
C20 C19 H19 119.9 . . ?
C21 C20 C19 119.5(5) . . ?
C21 C20 H20 120.2 . . ?
C19 C20 H20 120.2 . . ?
C20 C21 C22 122.0(5) . . ?
C20 C21 H21 119.0 . . ?
C22 C21 H21 119.0 . . ?
C21 C22 C17 118.1(4) . . ?
C21 C22 C23 122.6(4) . . ?
C17 C22 C23 118.9(4) . . ?
N1 C23 C38 112.0(4) . . ?
N1 C23 C22 121.5(4) . . ?
C38 C23 C22 126.4(4) . . ?
C38 C31 C32 111.0(4) . . ?
C38 C31 Ir1 112.5(3) . . ?
C32 C31 Ir1 136.2(3) . . ?
C33 C32 C37 117.6(4) . . ?
C33 C32 C31 129.5(4) . . ?
C37 C32 C31 112.9(4) . . ?
C34 C33 C32 120.3(5) . . ?
C34 C33 H33 119.8 . . ?
C32 C33 H33 119.8 . . ?
C33 C34 C35 120.5(5) . . ?
C33 C34 H34 119.7 . . ?
C35 C34 H34 119.7 . . ?
C36 C35 C34 121.0(5) . . ?
C36 C35 H35 119.5 . . ?
C34 C35 H35 119.5 . . ?
C35 C36 C37 118.3(5) . . ?
C35 C36 H36 120.8 . . ?
C37 C36 H36 120.8 . . ?
C36 C37 C32 122.3(5) . . ?
C36 C37 S1 126.1(4) . . ?
C32 C37 S1 111.6(4) . . ?
C31 C38 C23 118.0(4) . . ?
C31 C38 S1 113.8(4) . . ?
C23 C38 S1 127.7(3) . . ?
N2 C41 C46 120.9(4) . . ?
N2 C41 C42 119.1(4) . . ?
C46 C41 C42 119.8(4) . . ?
C43 C42 C41 119.9(5) . . ?
C43 C42 H42 120.1 . . ?
C41 C42 H42 120.1 . . ?
C42 C43 C44 120.4(5) . . ?
C42 C43 H43 119.8 . . ?
C44 C43 H43 119.8 . . ?
C45 C44 C43 120.4(5) . . ?
C45 C44 H44 119.8 . . ?
C43 C44 H44 119.8 . . ?
C44 C45 C46 121.4(5) . . ?
C44 C45 H45 119.3 . . ?
C46 C45 H45 119.3 . . ?
C41 C46 C45 118.2(4) . . ?
C41 C46 C47 119.0(4) . . ?
C45 C46 C47 122.9(4) . . ?
C48 C47 C52 119.7(5) . . ?
C48 C47 C46 122.4(5) . . ?
C52 C47 C46 117.9(4) . . ?
C49 C48 C47 120.5(5) . . ?
C49 C48 H48 119.7 . . ?
C47 C48 H48 119.7 . . ?
C48 C49 C50 120.1(5) . . ?
C48 C49 H49 119.9 . . ?
C50 C49 H49 119.9 . . ?
C51 C50 C49 120.4(5) . . ?
C51 C50 H50 119.8 . . ?
C49 C50 H50 119.8 . . ?
C50 C51 C52 120.8(5) . . ?
C50 C51 H51 119.6 . . ?
C52 C51 H51 119.6 . . ?
C47 C52 C51 118.2(4) . . ?
C47 C52 C53 119.6(4) . . ?
C51 C52 C53 122.1(5) . . ?
N2 C53 C68 111.7(4) . . ?
N2 C53 C52 120.4(4) . . ?
C68 C53 C52 127.9(4) . . ?
C68 C61 C62 110.9(4) . . ?
C68 C61 Ir1 112.8(3) . . ?
C62 C61 Ir1 135.6(3) . . ?
C63 C62 C67 117.8(4) . . ?
C63 C62 C61 129.4(4) . . ?
C67 C62 C61 112.8(4) . . ?
C64 C63 C62 119.6(5) . . ?
C64 C63 H63 120.2 . . ?
C62 C63 H63 120.2 . . ?
C63 C64 C65 121.8(5) . . ?
C63 C64 H64 119.1 . . ?
C65 C64 H64 119.1 . . ?
C66 C65 C64 120.1(5) . . ?
C66 C65 H65 120.0 . . ?
C64 C65 H65 120.0 . . ?
C65 C66 C67 118.5(5) . . ?
C65 C66 H66 120.7 . . ?
C67 C66 H66 120.7 . . ?
C66 C67 C62 122.1(5) . . ?
C66 C67 S2 125.8(4) . . ?
C62 C67 S2 112.1(4) . . ?
C61 C68 C53 117.5(4) . . ?
C61 C68 S2 113.5(4) . . ?
C53 C68 S2 128.9(3) . . ?
N3 C71 C72 122.9(5) . . ?
N3 C71 H71 118.6 . . ?
C72 C71 H71 118.6 . . ?
C73 C72 C71 119.5(5) . . ?
C73 C72 H72 120.3 . . ?
C71 C72 H72 120.3 . . ?
C72 C73 C74 120.3(5) . . ?
C72 C73 H73 119.9 . . ?
C74 C73 H73 119.9 . . ?
C75 C74 C73 123.3(5) . . ?
C75 C74 C79 120.0(5) . . ?
C73 C74 C79 116.6(5) . . ?
C76 C75 C74 119.3(5) . . ?
C76 C75 H75 120.4 . . ?
C74 C75 H75 120.4 . . ?
C75 C76 C77 121.4(6) . . ?
C75 C76 H76 119.3 . . ?
C77 C76 H76 119.3 . . ?
C78 C77 C76 121.0(5) . . ?
C78 C77 H77 119.5 . . ?
C76 C77 H77 119.5 . . ?
O1 C78 C77 123.8(5) . . ?
O1 C78 C79 119.0(4) . . ?
C77 C78 C79 117.1(5) . . ?
N3 C79 C74 122.3(4) . . ?
N3 C79 C78 116.7(4) . . ?
C74 C79 C78 121.1(5) . . ?
Cl2S C1S Cl1S 108.6(8) . . ?
Cl2S C1S H1S1 110.0 . . ?
Cl1S C1S H1S1 110.0 . . ?
Cl2S C1S H1S2 110.0 . . ?
Cl1S C1S H1S2 110.0 . . ?
H1S1 C1S H1S2 108.3 . . ?
Cl4S C2S Cl3S 118.4(7) . . ?
Cl4S C2S H2S1 107.7 . . ?
Cl3S C2S H2S1 107.7 . . ?
Cl4S C2S H2S2 107.7 . . ?
Cl3S C2S H2S2 107.7 . . ?
H2S1 C2S H2S2 107.1 . . ?

loop_
_geom_bond_atom_site_label_1
_geom_bond_atom_site_label_2
_geom_bond_distance
_geom_bond_site_symmetry_2
_geom_bond_publ_flag
O1 C78 1.316(6) . ?
O1 Ir1 2.144(3) . ?
Ir1 C61 1.982(5) . ?
Ir1 C31 1.995(5) . ?
Ir1 N2 2.060(4) . ?
Ir1 N1 2.097(4) . ?
Ir1 N3 2.167(4) . ?
S1 C37 1.747(5) . ?
S1 C38 1.757(5) . ?
S2 C67 1.735(5) . ?
S2 C68 1.756(5) . ?
N1 C23 1.347(6) . ?
N1 C11 1.396(6) . ?
N2 C53 1.347(6) . ?
N2 C41 1.395(6) . ?
N3 C71 1.331(6) . ?
N3 C79 1.365(6) . ?
C11 C12 1.402(6) . ?
C11 C16 1.408(6) . ?
C12 C13 1.377(7) . ?
C12 H12 0.9500 . ?
C13 C14 1.393(7) . ?
C13 H13 0.9500 . ?
C14 C15 1.370(7) . ?
C14 H14 0.9500 . ?
C15 C16 1.407(7) . ?
C15 H15 0.9500 . ?
C16 C17 1.456(7) . ?
C17 C22 1.410(7) . ?
C17 C18 1.415(6) . ?
C18 C19 1.377(7) . ?
C18 H18 0.9500 . ?
C19 C20 1.391(7) . ?
C19 H19 0.9500 . ?
C20 C21 1.377(6) . ?
C20 H20 0.9500 . ?
C21 C22 1.409(6) . ?
C21 H21 0.9500 . ?
C22 C23 1.446(6) . ?
C23 C38 1.440(6) . ?
C31 C38 1.377(6) . ?
C31 C32 1.446(6) . ?
C32 C33 1.399(6) . ?
C32 C37 1.410(7) . ?
C33 C34 1.385(7) . ?
C33 H33 0.9500 . ?
C34 C35 1.387(7) . ?
C34 H34 0.9500 . ?
C35 C36 1.379(7) . ?
C35 H35 0.9500 . ?
C36 C37 1.389(7) . ?
C36 H36 0.9500 . ?
C41 C46 1.409(6) . ?
C41 C42 1.412(6) . ?
C42 C43 1.379(7) . ?
C42 H42 0.9500 . ?
C43 C44 1.390(7) . ?
C43 H43 0.9500 . ?
C44 C45 1.364(7) . ?
C44 H44 0.9500 . ?
C45 C46 1.410(7) . ?
C45 H45 0.9500 . ?
C46 C47 1.451(7) . ?
C47 C48 1.401(7) . ?
C47 C52 1.405(7) . ?
C48 C49 1.373(8) . ?
C48 H48 0.9500 . ?
C49 C50 1.381(8) . ?
C49 H49 0.9500 . ?
C50 C51 1.376(7) . ?
C50 H50 0.9500 . ?
C51 C52 1.408(7) . ?
C51 H51 0.9500 . ?
C52 C53 1.451(6) . ?
C53 C68 1.435(7) . ?
C61 C68 1.390(6) . ?
C61 C62 1.440(7) . ?
C62 C63 1.409(7) . ?
C62 C67 1.413(6) . ?
C63 C64 1.371(7) . ?
C63 H63 0.9500 . ?
C64 C65 1.391(7) . ?
C64 H64 0.9500 . ?
C65 C66 1.387(7) . ?
C65 H65 0.9500 . ?
C66 C67 1.388(7) . ?
C66 H66 0.9500 . ?
C71 C72 1.404(7) . ?
C71 H71 0.9500 . ?
C72 C73 1.354(8) . ?
C72 H72 0.9500 . ?
C73 C74 1.421(7) . ?
C73 H73 0.9500 . ?
C74 C75 1.405(7) . ?
C74 C79 1.424(7) . ?
C75 C76 1.356(8) . ?
C75 H75 0.9500 . ?
C76 C77 1.455(8) . ?
C76 H76 0.9500 . ?
C77 C78 1.374(7) . ?
C77 H77 0.9500 . ?
C78 C79 1.441(7) . ?
C1S Cl2S 1.783(12) . ?
C1S Cl1S 1.802(15) . ?
C1S H1S1 0.9900 . ?
C1S H1S2 0.9900 . ?
Cl4S C2S 1.728(10) . ?
Cl3S C2S 1.818(10) . ?
C2S H2S1 0.9900 . ?
C2S H2S2 0.9900 . ?
